data_7703791
loop_
_publ_author_name
'Han, Mingyang'
'Zhang, Qiuyue'
'Oleynik, Ivan I.'
'Suo, Hongyi'
'Solan, Gregory A.'
'Oleynik, Irina V.'
'Ma, Yanping'
'Liang, Tongling'
'Sun, Wen-Hua'

_publ_section_title
;
 High molecular weight polyethylenes of narrow dispersity promoted using
 bis(arylimino)cyclohepta[b]pyridine-cobalt catalysts ortho-substituted
 with benzhydryl &amp; cycloalkyl groups.
;
_journal_issue 15
_journal_name_full 'Dalton transactions (Cambridge, England : 2003)'
_journal_page_first 4774
_journal_page_last 4784
_journal_paper_doi 10.1039/d0dt00576b
_journal_volume 49
_journal_year 2020
_chemical_formula_moiety 'C86 H79 Cl2 Co N3'
_chemical_formula_sum 'C86 H79 Cl2 Co N3'
_chemical_formula_weight 1284.35
_space_group_crystal_system monoclinic
_space_group_IT_number 14
_space_group_name_Hall '-P 2ybc'
_space_group_name_H-M_alt 'P 1 21/c 1'
_atom_sites_solution_hydrogens geom
_atom_sites_solution_primary iterative
_audit_creation_date 2020-02-03
_audit_creation_method
;
Olex2 1.2
(compiled 2018.05.29 svn.r3508 for OlexSys, GUI svn.r5506)
;
_audit_update_record
;
2020-02-05 deposited with the CCDC.	2020-03-18 downloaded from the CCDC.
;
_cell_angle_alpha 90
_cell_angle_beta 102.067(3)
_cell_angle_gamma 90
_cell_formula_units_Z 4
_cell_length_a 14.5553(5)
_cell_length_b 28.1801(8)
_cell_length_c 19.0752(6)
_cell_measurement_reflns_used 14774
_cell_measurement_temperature 173(2)
_cell_measurement_theta_max 28.5900
_cell_measurement_theta_min 1.7450
_cell_volume 7651.2(4)
_computing_molecular_graphics 'Olex2 (Dolomanov et al., 2009)'
_computing_publication_material 'Olex2 (Dolomanov et al., 2009)'
_computing_structure_refinement 'ShelXL (Sheldrick, 2015)'
_computing_structure_solution 'olex2.solve (Bourhis et al., 2015)'
_diffrn_ambient_temperature 173(2)
_diffrn_measured_fraction_theta_full 0.999
_diffrn_measured_fraction_theta_max 0.999
_diffrn_measurement_device_type 'dtrek-CrysAlisPro-abstract goniometer imported rigaku-d*trek images'
_diffrn_radiation_type MoK\a
_diffrn_radiation_wavelength 0.71073
_diffrn_reflns_av_R_equivalents 0.1193
_diffrn_reflns_av_unetI/netI 0.1076
_diffrn_reflns_Laue_measured_fraction_full 0.999
_diffrn_reflns_Laue_measured_fraction_max 0.999
_diffrn_reflns_limit_h_max 17
_diffrn_reflns_limit_h_min -17
_diffrn_reflns_limit_k_max 33
_diffrn_reflns_limit_k_min -33
_diffrn_reflns_limit_l_max 21
_diffrn_reflns_limit_l_min -22
_diffrn_reflns_number 73177
_diffrn_reflns_point_group_measured_fraction_full 0.999
_diffrn_reflns_point_group_measured_fraction_max 0.999
_diffrn_reflns_theta_full 25.200
_diffrn_reflns_theta_max 25.200
_diffrn_reflns_theta_min 1.603
_exptl_absorpt_coefficient_mu 0.338
_exptl_crystal_colour yellow
_exptl_crystal_colour_primary yellow
_exptl_crystal_density_diffrn 1.115
_exptl_crystal_description block
_exptl_crystal_F_000 2708
_exptl_crystal_size_max 0.217
_exptl_crystal_size_mid 0.153
_exptl_crystal_size_min 0.053
_refine_diff_density_max 1.137
_refine_diff_density_min -0.396
_refine_diff_density_rms 0.090
_refine_ls_extinction_method none
_refine_ls_goodness_of_fit_ref 1.065
_refine_ls_hydrogen_treatment constr
_refine_ls_matrix_type full
_refine_ls_number_parameters 967
_refine_ls_number_reflns 13793
_refine_ls_number_restraints 571
_refine_ls_restrained_S_all 1.049
_refine_ls_R_factor_all 0.1981
_refine_ls_R_factor_gt 0.1307
_refine_ls_shift/su_max 0.001
_refine_ls_shift/su_mean 0.000
_refine_ls_structure_factor_coef Fsqd
_refine_ls_weighting_details 'w=1/[\s^2^(Fo^2^)+(0.1594P)^2^+19.1126P] where P=(Fo^2^+2Fc^2^)/3'
_refine_ls_weighting_scheme calc
_refine_ls_wR_factor_gt 0.3244
_refine_ls_wR_factor_ref 0.3715
_reflns_Friedel_coverage 0.000
_reflns_number_gt 7507
_reflns_number_total 13793
_reflns_threshold_expression 'I > 2\s(I)'
_cod_data_source_file d0dt00576b2.cif
_cod_data_source_block Co1
_cod_depositor_comments 'Adding full bibliography for 7703791--7703793.cif.'
_cod_database_code 7703791
_shelx_shelxl_version_number 2017/1
_shelx_space_group_comment
;
The symmetry employed for this shelxl refinement is uniquely defined
by the following loop, which should always be used as a source of
symmetry information in preference to the above space-group names.
They are only intended as comments.
;
_olex2_refinement_description
;
1. Fixed Uiso
 At 1.2 times of:
  All C(H) groups, All C(H,H) groups
 At 1.5 times of:
  All C(H,H,H) groups
2. Restrained distances
 C46-C45 = C46-C47 = C47-C48 = C49A-C48 = C49A-C45
 1.54 with sigma of 0.01
 C49-C45 = C46A-C45 = C46A-C47A = C47A-C48A = C49-C48A
 1.54 with sigma of 0.01
 C81A-C76 = C80A-C81A = C79A-C80A = C79A-C78A = C77A-C78A = C77A-C76
 1.39 with sigma of 0.01
 C26A-C19 = C26-C19
 1.54 with sigma of 0.01
 C31-C26 = C31-C30 = C31A-C30A = C31A-C26A = C27A-C26A = C27-C26 = C28-C27 =
 C28A-C27A = C29A-C28A = C30A-C29A = C30-C29 = C29-C28
 1.39 with sigma of 0.01
3. Rigid bond restraints
 C78, C79
 with sigma for 1-2 distances of 0.01 and sigma for 1-3 distances of 0.01
4. Uiso/Uaniso restraints and constraints
C45 \\sim C48 \\sim C47 \\sim C49A \\sim C46 \\sim C46A \\sim C49 \\sim C47A
\\sim C48A: within 1.7A with sigma of 0.02 and sigma for terminal atoms of 0.04
C77 \\sim C80 \\sim C81 \\sim C79 \\sim C78 \\sim C81A \\sim C80A \\sim C79A
\\sim C78A \\sim C77A: within 1.7A with sigma of 0.02 and sigma for terminal
atoms of 0.04
C31 \\sim C28 \\sim C29 \\sim C30 \\sim C31A \\sim C30A \\sim C29A \\sim C27
\\sim C28A \\sim C27A \\sim C26A \\sim C26: within 1.7A with sigma of 0.02 and
sigma for terminal atoms of 0.04
Uanis(C45) \\sim Ueq, Uanis(C48) \\sim Ueq, Uanis(C47) \\sim Ueq, Uanis(C49A)
\\sim Ueq, Uanis(C46) \\sim Ueq, Uanis(C46A) \\sim Ueq, Uanis(C49) \\sim Ueq,
Uanis(C47A) \\sim Ueq, Uanis(C48A) \\sim Ueq: with sigma of 0.01 and sigma for
terminal atoms of 0.02
Uanis(C77) \\sim Ueq, Uanis(C80) \\sim Ueq, Uanis(C81) \\sim Ueq, Uanis(C79)
\\sim Ueq, Uanis(C78) \\sim Ueq, Uanis(C81A) \\sim Ueq, Uanis(C80A) \\sim Ueq,
Uanis(C79A) \\sim Ueq, Uanis(C78A) \\sim Ueq, Uanis(C77A) \\sim Ueq: with sigma
of 0.01 and sigma for terminal atoms of 0.02
Uanis(C26) \\sim Ueq, Uanis(C31) \\sim Ueq, Uanis(C28) \\sim Ueq, Uanis(C29)
\\sim Ueq, Uanis(C30) \\sim Ueq, Uanis(C31A) \\sim Ueq, Uanis(C30A) \\sim Ueq,
Uanis(C29A) \\sim Ueq, Uanis(C28A) \\sim Ueq, Uanis(C27) \\sim Ueq, Uanis(C27A)
\\sim Ueq, Uanis(C26A) \\sim Ueq: with sigma of 0.01 and sigma for terminal
atoms of 0.02
5. Others
 Sof(H45a)=Sof(C46A)=Sof(H46c)=Sof(H46d)=Sof(C49)=Sof(H49c)=Sof(H49d)=
 Sof(C47A)=Sof(H47c)=Sof(H47d)=Sof(C48A)=Sof(H48c)=Sof(H48d)=Sof(C81A)=
 Sof(H81A)=Sof(C80A)=Sof(H80A)=Sof(C79A)=Sof(H79A)=Sof(C78A)=Sof(H78A)=
 Sof(C77A)=Sof(H77A)=1-FVAR(1)
 Sof(H45)=Sof(C48)=Sof(H48a)=Sof(H48b)=Sof(C77)=Sof(H77)=Sof(C80)=Sof(H80)=
 Sof(C81)=Sof(H81)=Sof(C47)=Sof(H47a)=Sof(H47b)=Sof(C79)=Sof(H79)=Sof(C49A)=
 Sof(H49a)=Sof(H49b)=Sof(C78)=Sof(H78)=Sof(C46)=Sof(H46a)=Sof(H46b)=FVAR(1)
 Sof(H19a)=Sof(C31A)=Sof(H31A)=Sof(C30A)=Sof(H30A)=Sof(C29A)=Sof(H29A)=
 Sof(C28A)=Sof(H28A)=Sof(C27A)=Sof(H27A)=Sof(C26A)=1-FVAR(2)
 Sof(H19)=Sof(C26)=Sof(C27)=Sof(H27)=Sof(C31)=Sof(H31)=Sof(C28)=Sof(H28)=
 Sof(C29)=Sof(H29)=Sof(C30)=Sof(H30)=FVAR(2)
6.a Ternary CH refined with riding coordinates:
 C32(H32), C56(H56), C69(H69), C19(H19), C19(H19a), C45(H45), C45(H45a),
 C82(H82)
6.b Secondary CH2 refined with riding coordinates:
 C10(H10a,H10b), C86(H86a,H86b), C83(H83a,H83b), C48(H48a,H48b), C7(H7a,H7b),
 C9(H9a,H9b), C84(H84a,H84b), C8(H8a,H8b), C47(H47a,H47b), C85(H85a,H85b),
 C49A(H49a,H49b), C46(H46a,H46b), C46A(H46c,H46d), C49(H49c,H49d), C47A(H47c,
 H47d), C48A(H48c,H48d)
6.c Aromatic/amide H refined with riding coordinates:
 C4(H4), C34(H34), C15(H15), C38(H38), C54(H54), C40(H40), C35(H35), C52(H52),
 C5(H5), C17(H17), C36(H36), C62(H62), C58(H58), C44(H44), C41(H41), C37(H37),
 C42(H42), C68(H68), C75(H75), C25(H25), C43(H43), C67(H67), C61(H61), C64(H64),
  C60(H60), C59(H59), C71(H71), C74(H74), C65(H65), C66(H66), C72(H72),
 C73(H73), C24(H24), C21(H21), C22(H22), C27(H27), C23(H23), C31(H31), C77(H77),
  C80(H80), C81(H81), C79(H79), C28(H28), C29(H29), C30(H30), C78(H78),
 C81A(H81A), C80A(H80A), C79A(H79A), C78A(H78A), C77A(H77A), C31A(H31A),
 C30A(H30A), C29A(H29A), C28A(H28A), C27A(H27A)
6.d Idealised Me refined as rotating group:
 C1(H1a,H1b,H1c)
;
_olex2_submission_special_instructions 'No special instructions were received'

loop_
_space_group_symop_operation_xyz
'x, y, z'
'-x, y+1/2, -z+1/2'
'-x, -y, -z'
'x, -y-1/2, z-1/2'

loop_
_atom_site_label
_atom_site_type_symbol
_atom_site_fract_x
_atom_site_fract_y
_atom_site_fract_z
_atom_site_U_iso_or_equiv
_atom_site_adp_type
_atom_site_occupancy
_atom_site_site_symmetry_order
_atom_site_calc_flag
_atom_site_refinement_flags_posn
_atom_site_refinement_flags_adp
_atom_site_refinement_flags_occupancy
_atom_site_disorder_assembly
_atom_site_disorder_group
Co1 Co 0.70023(7) 0.70559(4) 0.23226(5) 0.0533(3) Uani 1 1 d . . . . .
Cl1 Cl 0.64711(17) 0.72383(8) 0.33200(11) 0.0720(6) Uani 1 1 d . . . . .
Cl2 Cl 0.78783(16) 0.63751(7) 0.24307(12) 0.0728(6) Uani 1 1 d . . . . .
N3 N 0.5735(4) 0.6745(2) 0.1673(4) 0.0565(16) Uani 1 1 d . . . . .
N1 N 0.8009(4) 0.7644(2) 0.2346(3) 0.0528(15) Uani 1 1 d . . . . .
N2 N 0.7093(4) 0.7169(2) 0.1274(3) 0.0535(15) Uani 1 1 d . . . . .
C14 C 0.8067(6) 0.8347(3) 0.3116(4) 0.0546(19) Uani 1 1 d . . . . .
C33 C 0.9152(6) 0.9030(3) 0.5173(4) 0.059(2) Uani 1 1 d . . . . .
C2 C 0.8248(6) 0.7730(3) 0.1771(4) 0.0575(19) Uani 1 1 d . . . . .
C13 C 0.8399(6) 0.7902(3) 0.2994(4) 0.058(2) Uani 1 1 d . . . . .
C11 C 0.5751(6) 0.6677(3) 0.1004(4) 0.058(2) Uani 1 1 d . . . . .
C12 C 0.6524(6) 0.6918(3) 0.0754(4) 0.059(2) Uani 1 1 d . . . . .
C3 C 0.7759(6) 0.7435(3) 0.1116(4) 0.059(2) Uani 1 1 d . . . . .
C4 C 0.7964(6) 0.7458(3) 0.0453(4) 0.066(2) Uani 1 1 d . . . . .
H4 H 0.845368 0.764431 0.036434 0.079 Uiso 1 1 calc R . . . .
C34 C 0.9158(6) 0.9487(3) 0.4886(5) 0.063(2) Uani 1 1 d . . . . .
H34 H 0.951685 0.955450 0.454903 0.076 Uiso 1 1 calc R . . . .
C6 C 0.6667(6) 0.6928(3) 0.0040(4) 0.063(2) Uani 1 1 d . . . . .
C70 C 0.2023(6) 0.5907(3) 0.2672(5) 0.066(2) Uani 1 1 d . . . . .
C55 C 0.4319(6) 0.6928(3) 0.2098(4) 0.0547(19) Uani 1 1 d . . . . .
C32 C 0.9703(6) 0.8635(3) 0.4928(4) 0.063(2) Uani 1 1 d . . . . .
H32 H 0.978639 0.839721 0.531182 0.076 Uiso 1 1 calc R . . . .
C16 C 0.9197(6) 0.8380(3) 0.4265(4) 0.061(2) Uani 1 1 d . . . . .
C15 C 0.8485(6) 0.8579(3) 0.3756(4) 0.059(2) Uani 1 1 d . . . . .
H15 H 0.827212 0.888077 0.384046 0.071 Uiso 1 1 calc R . . . .
C57 C 0.4029(7) 0.7402(3) 0.0956(5) 0.068(2) Uani 1 1 d . . . . .
C39 C 1.0697(7) 0.8775(3) 0.4865(5) 0.066(2) Uani 1 1 d . . . . .
C56 C 0.4382(6) 0.7423(3) 0.1770(4) 0.062(2) Uani 1 1 d . . . . .
H56 H 0.505377 0.749499 0.184580 0.075 Uiso 1 1 calc R . . . .
C50 C 0.4992(6) 0.6598(3) 0.2002(4) 0.064(2) Uani 1 1 d . . . . .
C38 C 0.8623(6) 0.8949(3) 0.5685(5) 0.068(2) Uani 1 1 d . . . . .
H38 H 0.862319 0.864771 0.588507 0.082 Uiso 1 1 calc R . . . .
C54 C 0.3628(6) 0.6793(3) 0.2449(4) 0.063(2) Uani 1 1 d . . . . .
H54 H 0.317104 0.701381 0.249924 0.075 Uiso 1 1 calc R . . . .
C69 C 0.2815(6) 0.6190(3) 0.3115(5) 0.068(2) Uani 1 1 d . . . . .
H69 H 0.253289 0.648568 0.324008 0.081 Uiso 1 1 calc R . . . .
C18 C 0.9130(6) 0.7686(3) 0.3500(5) 0.067(2) Uani 1 1 d . . . . .
C63 C 0.3943(6) 0.7837(3) 0.2093(5) 0.064(2) Uani 1 1 d . . . . .
C53 C 0.3581(6) 0.6334(3) 0.2737(5) 0.068(2) Uani 1 1 d . . . . .
C40 C 1.0919(7) 0.8863(3) 0.4207(5) 0.073(2) Uani 1 1 d . . . . .
H40 H 1.044742 0.883950 0.379576 0.087 Uiso 1 1 calc R . . . .
C35 C 0.8614(6) 0.9838(3) 0.5117(5) 0.075(2) Uani 1 1 d . . . . .
H35 H 0.861285 1.014218 0.492662 0.090 Uiso 1 1 calc R . . . .
C52 C 0.4259(7) 0.6017(3) 0.2632(5) 0.080(3) Uani 1 1 d . . . . .
H52 H 0.425406 0.571394 0.282568 0.097 Uiso 1 1 calc R . . . .
C5 C 0.7423(7) 0.7197(3) -0.0071(5) 0.074(3) Uani 1 1 d . . . . .
H5 H 0.756349 0.719735 -0.052476 0.089 Uiso 1 1 calc R . . . .
C51 C 0.4965(6) 0.6126(3) 0.2245(5) 0.071(2) Uani 1 1 d . . . . .
C1 C 0.8928(7) 0.8115(3) 0.1638(5) 0.077(3) Uani 1 1 d . . . . .
H1A H 0.859798 0.834294 0.130460 0.115 Uiso 1 1 calc GR . . . .
H1B H 0.942162 0.797365 0.144421 0.115 Uiso 1 1 calc GR . . . .
H1C H 0.919399 0.827003 0.208233 0.115 Uiso 1 1 calc GR . . . .
C17 C 0.9491(6) 0.7930(3) 0.4120(4) 0.069(2) Uani 1 1 d . . . . .
H17 H 0.995683 0.778505 0.446089 0.083 Uiso 1 1 calc R . . . .
C36 C 0.8091(6) 0.9750(3) 0.5606(5) 0.077(3) Uani 1 1 d . . . . .
H36 H 0.772526 0.998819 0.574455 0.093 Uiso 1 1 calc R . . . .
C62 C 0.4561(6) 0.7614(3) 0.0498(5) 0.071(2) Uani 1 1 d . . . . .
H62 H 0.513357 0.775700 0.069390 0.086 Uiso 1 1 calc R . . . .
C58 C 0.3197(7) 0.7191(3) 0.0638(5) 0.075(3) Uani 1 1 d . . . . .
H58 H 0.285158 0.703781 0.092958 0.090 Uiso 1 1 calc R . . . .
C44 C 1.1391(7) 0.8833(3) 0.5473(5) 0.075(3) Uani 1 1 d . . . . .
H44 H 1.125618 0.878706 0.592391 0.090 Uiso 1 1 calc R . . . .
C41 C 1.1827(8) 0.8987(3) 0.4137(6) 0.087(3) Uani 1 1 d . . . . .
H41 H 1.195715 0.903819 0.368586 0.104 Uiso 1 1 calc R . . . .
C37 C 0.8102(7) 0.9300(4) 0.5901(5) 0.082(3) Uani 1 1 d . . . . .
H37 H 0.775345 0.923781 0.624749 0.099 Uiso 1 1 calc R . . . .
C20 C 1.0198(7) 0.7311(3) 0.2822(5) 0.073(3) Uani 1 1 d . . . . .
C42 C 1.2547(7) 0.9035(4) 0.4761(7) 0.092(3) Uani 1 1 d . . . . .
H42 H 1.315959 0.911273 0.473571 0.111 Uiso 1 1 calc R . . . .
C68 C 0.4175(7) 0.7911(3) 0.2812(5) 0.077(3) Uani 1 1 d . . . . .
H68 H 0.454049 0.768802 0.310486 0.093 Uiso 1 1 calc R . . . .
C10 C 0.5051(7) 0.6385(3) 0.0490(5) 0.075(3) Uani 1 1 d . . . . .
H10A H 0.469303 0.659041 0.012415 0.090 Uiso 1 1 calc R . . . .
H10B H 0.461703 0.623646 0.074496 0.090 Uiso 1 1 calc R . . . .
C75 C 0.2135(7) 0.5561(3) 0.2181(5) 0.078(3) Uani 1 1 d . . . . .
H75 H 0.273702 0.550083 0.210830 0.094 Uiso 1 1 calc R . . . .
C25 C 1.0858(7) 0.7682(4) 0.2935(6) 0.084(3) Uani 1 1 d . . . . .
H25 H 1.089418 0.787180 0.333828 0.101 Uiso 1 1 calc R . . . .
C43 C 1.2289(8) 0.8959(3) 0.5408(7) 0.091(3) Uani 1 1 d . . . . .
H43 H 1.274563 0.899454 0.582512 0.110 Uiso 1 1 calc R . . . .
C19 C 0.9544(6) 0.7223(3) 0.3314(4) 0.073(3) Uani 1 1 d D . . . .
H19 H 0.901761 0.704312 0.303269 0.087 Uiso 0.707(10) 1 calc R . P A 1
H19A H 0.903468 0.701542 0.307378 0.087 Uiso 0.293(10) 1 calc R . P A 2
C45 C 0.7307(6) 0.8596(3) 0.2565(5) 0.078(2) Uani 1 1 d D U . . .
H45 H 0.755905 0.859499 0.212742 0.093 Uiso 0.612(9) 1 calc R . P B 1
H45A H 0.712631 0.837585 0.216247 0.093 Uiso 0.388(9) 1 calc R . P B 2
C82 C 0.5622(7) 0.5728(3) 0.2097(6) 0.087(3) Uani 1 1 d . . . . .
H82 H 0.607441 0.586482 0.183917 0.105 Uiso 1 1 calc R . . . .
C76 C 0.3211(6) 0.5942(3) 0.3821(5) 0.074(2) Uani 1 1 d D . . . .
C67 C 0.3863(7) 0.8328(4) 0.3124(6) 0.086(3) Uani 1 1 d . . . . .
H67 H 0.401319 0.837340 0.361807 0.104 Uiso 1 1 calc R . . . .
C61 C 0.4238(8) 0.7612(4) -0.0238(6) 0.089(3) Uani 1 1 d . . . . .
H61 H 0.458530 0.775608 -0.053591 0.107 Uiso 1 1 calc R . . . .
C64 C 0.3431(7) 0.8180(3) 0.1674(6) 0.084(3) Uani 1 1 d . . . . .
H64 H 0.330143 0.814179 0.117867 0.100 Uiso 1 1 calc R . . . .
C60 C 0.3387(10) 0.7392(4) -0.0527(6) 0.101(4) Uani 1 1 d . . . . .
H60 H 0.317890 0.737704 -0.102149 0.121 Uiso 1 1 calc R . . . .
C59 C 0.2851(8) 0.7195(4) -0.0085(6) 0.090(3) Uani 1 1 d . . . . .
H59 H 0.226253 0.706803 -0.027604 0.108 Uiso 1 1 calc R . . . .
C86 C 0.6170(8) 0.5496(4) 0.2786(7) 0.106(4) Uani 1 1 d . . . . .
H86A H 0.576875 0.543315 0.312254 0.128 Uiso 1 1 calc R . . . .
H86B H 0.669700 0.569040 0.301619 0.128 Uiso 1 1 calc R . . . .
C71 C 0.1090(8) 0.5972(4) 0.2736(6) 0.092(3) Uani 1 1 d . . . . .
H71 H 0.097010 0.619801 0.306017 0.111 Uiso 1 1 calc R . . . .
C74 C 0.1391(9) 0.5300(4) 0.1791(5) 0.090(3) Uani 1 1 d . . . . .
H74 H 0.150575 0.506954 0.147060 0.108 Uiso 1 1 calc R . . . .
C83 C 0.5119(9) 0.5320(3) 0.1654(7) 0.111(4) Uani 1 1 d . . . . .
H83A H 0.492454 0.541076 0.115415 0.133 Uiso 1 1 calc R . . . .
H83B H 0.456938 0.522341 0.183050 0.133 Uiso 1 1 calc R . . . .
C26 C 0.9890(8) 0.6933(4) 0.4015(6) 0.069(3) Uani 0.707(10) 1 d D U P A 1
C65 C 0.3094(8) 0.8588(4) 0.1963(6) 0.098(3) Uani 1 1 d . . . . .
H65 H 0.271113 0.880133 0.166373 0.117 Uiso 1 1 calc R . . . .
C66 C 0.3326(8) 0.8670(4) 0.2673(7) 0.098(3) Uani 1 1 d . . . . .
H66 H 0.313579 0.894817 0.286476 0.117 Uiso 1 1 calc R . . . .
C72 C 0.0344(7) 0.5724(4) 0.2353(7) 0.102(4) Uani 1 1 d . . . . .
H72 H -0.026243 0.578534 0.241202 0.123 Uiso 1 1 calc R . . . .
C48 C 0.6236(11) 0.9248(7) 0.2128(12) 0.091(4) Uani 0.612(9) 1 d D U P B 1
H48A H 0.639566 0.934760 0.168138 0.109 Uiso 0.612(9) 1 calc R . P B 1
H48B H 0.588682 0.950093 0.229899 0.109 Uiso 0.612(9) 1 calc R . P B 1
C73 C 0.0507(8) 0.5376(4) 0.1870(6) 0.089(3) Uani 1 1 d . . . . .
H73 H 0.001104 0.520043 0.160844 0.107 Uiso 1 1 calc R . . . .
C24 C 1.1454(8) 0.7778(5) 0.2478(7) 0.108(4) Uani 1 1 d . . . . .
H24 H 1.189916 0.801847 0.258543 0.129 Uiso 1 1 calc R . . . .
C21 C 1.0150(8) 0.7051(4) 0.2213(6) 0.095(3) Uani 1 1 d . . . . .
H21 H 0.972127 0.680257 0.211485 0.114 Uiso 1 1 calc R . . . .
C22 C 1.0728(9) 0.7150(5) 0.1735(7) 0.122(5) Uani 1 1 d . . . . .
H22 H 1.067381 0.696638 0.132323 0.147 Uiso 1 1 calc R . . . .
C27 C 1.0843(8) 0.6914(5) 0.4334(7) 0.074(3) Uani 0.707(10) 1 d D U P A 1
H27 H 1.126384 0.707501 0.411412 0.089 Uiso 0.707(10) 1 calc R . P A 1
C7 C 0.6097(9) 0.6684(4) -0.0575(6) 0.101(3) Uani 1 1 d . . . . .
H7A H 0.636326 0.674785 -0.099152 0.121 Uiso 1 1 calc R . . . .
H7B H 0.547124 0.681933 -0.066747 0.121 Uiso 1 1 calc R . . . .
C23 C 1.1384(8) 0.7514(5) 0.1858(8) 0.131(5) Uani 1 1 d . . . . .
H23 H 1.176439 0.757838 0.153324 0.157 Uiso 1 1 calc R . . . .
C9 C 0.5545(9) 0.6001(4) 0.0133(7) 0.115(4) Uani 1 1 d . . . . .
H9A H 0.509003 0.575491 -0.004487 0.138 Uiso 1 1 calc R . . . .
H9B H 0.603034 0.585866 0.049881 0.138 Uiso 1 1 calc R . . . .
C31 C 0.9292(10) 0.6679(5) 0.4361(7) 0.085(4) Uani 0.707(10) 1 d D U P A 1
H31 H 0.865112 0.668359 0.416412 0.102 Uiso 0.707(10) 1 calc R . P A 1
C77 C 0.3387(14) 0.5436(6) 0.3852(10) 0.091(5) Uani 0.612(9) 1 d . U P B 1
H77 H 0.326911 0.525841 0.343147 0.110 Uiso 0.612(9) 1 calc R . P B 1
C84 C 0.5844(12) 0.4918(5) 0.1741(9) 0.140(5) Uani 1 1 d . . . . .
H84A H 0.619066 0.492368 0.135811 0.168 Uiso 1 1 calc R . . . .
H84B H 0.554505 0.461062 0.174519 0.168 Uiso 1 1 calc R . . . .
C80 C 0.4209(17) 0.5951(10) 0.5034(13) 0.122(5) Uani 0.612(9) 1 d . U P B 1
H80 H 0.458142 0.612954 0.539491 0.146 Uiso 0.612(9) 1 calc R . P B 1
C8 C 0.6012(10) 0.6164(4) -0.0507(7) 0.117(4) Uani 1 1 d . . . . .
H8A H 0.663289 0.602448 -0.044041 0.141 Uiso 1 1 calc R . . . .
H8B H 0.564045 0.604068 -0.095156 0.141 Uiso 1 1 calc R . . . .
C81 C 0.3738(17) 0.6178(10) 0.4399(12) 0.114(6) Uani 0.612(9) 1 d . U P B 1
H81 H 0.378689 0.650658 0.437006 0.137 Uiso 0.612(9) 1 calc R . P B 1
C47 C 0.5658(11) 0.8787(5) 0.2022(10) 0.088(4) Uani 0.612(9) 1 d D U P B 1
H47A H 0.539873 0.873476 0.151685 0.106 Uiso 0.612(9) 1 calc R . P B 1
H47B H 0.514422 0.880534 0.227327 0.106 Uiso 0.612(9) 1 calc R . P B 1
C79 C 0.4132(17) 0.5518(10) 0.5115(13) 0.118(5) Uani 0.612(9) 1 d . U P B 1
H79 H 0.433110 0.538774 0.556922 0.142 Uiso 0.612(9) 1 calc R . P B 1
C85 C 0.6502(13) 0.5028(5) 0.2482(11) 0.172(7) Uani 1 1 d . . . . .
H85A H 0.647954 0.476864 0.281229 0.206 Uiso 1 1 calc R . . . .
H85B H 0.714556 0.506222 0.242406 0.206 Uiso 1 1 calc R . . . .
C28 C 1.1199(12) 0.6667(6) 0.4963(8) 0.104(4) Uani 0.707(10) 1 d D U P A 1
H28 H 1.183911 0.666118 0.516159 0.125 Uiso 0.707(10) 1 calc R . P A 1
C29 C 1.0560(10) 0.6431(6) 0.5282(9) 0.105(4) Uani 0.707(10) 1 d D U P A 1
H29 H 1.078005 0.627453 0.571349 0.126 Uiso 0.707(10) 1 calc R . P A 1
C30 C 0.9607(10) 0.6419(6) 0.4987(7) 0.105(4) Uani 0.707(10) 1 d D U P A 1
H30 H 0.919426 0.624452 0.519712 0.126 Uiso 0.707(10) 1 calc R . P A 1
C49A C 0.7122(11) 0.9128(4) 0.2686(8) 0.080(4) Uani 0.612(9) 1 d D U P B 1
H49A H 0.702263 0.918153 0.316688 0.096 Uiso 0.612(9) 1 calc R . P B 1
H49B H 0.764696 0.932111 0.261486 0.096 Uiso 0.612(9) 1 calc R . P B 1
C78 C 0.3736(15) 0.5208(8) 0.4514(11) 0.111(4) Uani 0.612(9) 1 d . U P B 1
H78 H 0.371408 0.488039 0.456445 0.133 Uiso 0.612(9) 1 calc R . P B 1
C46 C 0.6336(8) 0.8381(5) 0.2329(9) 0.081(4) Uani 0.612(9) 1 d D U P B 1
H46A H 0.613928 0.823467 0.273388 0.098 Uiso 0.612(9) 1 calc R . P B 1
H46B H 0.634063 0.814083 0.196625 0.098 Uiso 0.612(9) 1 calc R . P B 1
C46A C 0.6446(13) 0.8643(9) 0.2916(12) 0.092(6) Uani 0.388(9) 1 d D U P B 2
H46C H 0.616283 0.833562 0.295939 0.111 Uiso 0.388(9) 1 calc R . P B 2
H46D H 0.662065 0.878576 0.338787 0.111 Uiso 0.388(9) 1 calc R . P B 2
C49 C 0.7474(16) 0.9077(6) 0.2242(15) 0.091(6) Uani 0.388(9) 1 d D U P B 2
H49C H 0.776299 0.904408 0.183072 0.109 Uiso 0.388(9) 1 calc R . P B 2
H49D H 0.785050 0.928560 0.259286 0.109 Uiso 0.388(9) 1 calc R . P B 2
C47A C 0.5769(19) 0.8966(11) 0.2400(16) 0.104(6) Uani 0.388(9) 1 d D U P B 2
H47C H 0.543030 0.917766 0.265724 0.125 Uiso 0.388(9) 1 calc R . P B 2
H47D H 0.532280 0.878249 0.205667 0.125 Uiso 0.388(9) 1 calc R . P B 2
C48A C 0.6451(16) 0.9244(14) 0.203(2) 0.097(6) Uani 0.388(9) 1 d D U P B 2
H48C H 0.624225 0.921209 0.151300 0.116 Uiso 0.388(9) 1 calc R . P B 2
H48D H 0.642233 0.957779 0.214532 0.116 Uiso 0.388(9) 1 calc R . P B 2
C81A C 0.340(3) 0.6206(12) 0.4451(12) 0.102(7) Uani 0.388(9) 1 d D U P B 2
H81A H 0.328080 0.653045 0.442615 0.123 Uiso 0.388(9) 1 calc R . P B 2
C80A C 0.375(3) 0.6003(12) 0.5118(18) 0.111(6) Uani 0.388(9) 1 d D U P B 2
H80A H 0.398137 0.620333 0.550335 0.133 Uiso 0.388(9) 1 calc R . P B 2
C79A C 0.378(2) 0.5517(12) 0.5236(19) 0.118(6) Uani 0.388(9) 1 d D U P B 2
H79A H 0.417790 0.534016 0.558656 0.141 Uiso 0.388(9) 1 calc R . P B 2
C78A C 0.306(3) 0.5367(13) 0.4688(15) 0.124(6) Uani 0.388(9) 1 d D U P B 2
H78A H 0.265088 0.514570 0.481668 0.149 Uiso 0.388(9) 1 calc R . P B 2
C77A C 0.286(2) 0.5502(8) 0.3972(16) 0.112(6) Uani 0.388(9) 1 d D U P B 2
H77A H 0.251662 0.530974 0.361566 0.135 Uiso 0.388(9) 1 calc R . P B 2
C31A C 0.982(2) 0.6533(10) 0.4044(18) 0.086(6) Uani 0.293(10) 1 d D U P A 2
H31A H 0.919628 0.648366 0.381239 0.103 Uiso 0.293(10) 1 calc R . P A 2
C30A C 1.021(2) 0.6205(12) 0.4565(18) 0.100(6) Uani 0.293(10) 1 d D U P A 2
H30A H 0.991126 0.592714 0.466134 0.120 Uiso 0.293(10) 1 calc R . P A 2
C29A C 1.110(2) 0.6344(13) 0.492(2) 0.099(6) Uani 0.293(10) 1 d D U P A 2
H29A H 1.137062 0.617631 0.533408 0.119 Uiso 0.293(10) 1 calc R . P A 2
C28A C 1.162(2) 0.6714(11) 0.4715(17) 0.087(6) Uani 0.293(10) 1 d D U P A 2
H28A H 1.222748 0.677133 0.496310 0.104 Uiso 0.293(10) 1 calc R . P A 2
C27A C 1.1213(16) 0.6996(13) 0.4134(17) 0.079(6) Uani 0.293(10) 1 d D U P A 2
H27A H 1.156374 0.722315 0.395141 0.094 Uiso 0.293(10) 1 calc R . P A 2
C26A C 1.0265(16) 0.6927(9) 0.3837(17) 0.077(6) Uani 0.293(10) 1 d D U P A 2

loop_
_atom_site_aniso_label
_atom_site_aniso_U_11
_atom_site_aniso_U_22
_atom_site_aniso_U_33
_atom_site_aniso_U_23
_atom_site_aniso_U_13
_atom_site_aniso_U_12
Co1 0.0584(7) 0.0543(6) 0.0444(6) -0.0014(5) 0.0046(5) -0.0057(5)
Cl1 0.0852(16) 0.0780(14) 0.0538(12) -0.0107(10) 0.0167(11) -0.0082(12)
Cl2 0.0743(14) 0.0568(12) 0.0798(14) -0.0071(10) -0.0011(11) 0.0029(10)
N3 0.044(4) 0.053(4) 0.069(4) 0.001(3) 0.005(3) -0.010(3)
N1 0.057(4) 0.055(4) 0.044(4) -0.004(3) 0.005(3) -0.003(3)
N2 0.056(4) 0.058(4) 0.045(3) 0.001(3) 0.007(3) -0.002(3)
C14 0.066(5) 0.046(4) 0.051(4) -0.005(3) 0.012(4) -0.003(4)
C33 0.066(5) 0.062(5) 0.046(4) 0.001(4) 0.001(4) -0.009(4)
C2 0.063(5) 0.056(5) 0.053(5) -0.012(4) 0.013(4) -0.004(4)
C13 0.060(5) 0.057(5) 0.053(4) -0.003(4) 0.004(4) -0.011(4)
C11 0.057(5) 0.062(5) 0.047(4) -0.003(4) -0.005(4) 0.004(4)
C12 0.064(5) 0.055(5) 0.055(5) 0.001(4) 0.003(4) -0.002(4)
C3 0.070(5) 0.055(5) 0.054(5) -0.002(4) 0.016(4) -0.010(4)
C4 0.083(6) 0.055(5) 0.059(5) -0.002(4) 0.017(5) -0.011(4)
C34 0.056(5) 0.064(5) 0.069(5) 0.005(4) 0.009(4) 0.003(4)
C6 0.070(6) 0.071(5) 0.044(4) -0.008(4) 0.000(4) 0.007(4)
C70 0.076(6) 0.054(5) 0.075(6) 0.014(4) 0.029(5) -0.011(4)
C55 0.054(5) 0.056(5) 0.053(4) -0.009(4) 0.011(4) -0.006(4)
C32 0.083(6) 0.055(5) 0.045(4) -0.002(4) -0.001(4) -0.002(4)
C16 0.069(5) 0.043(4) 0.064(5) 0.003(4) -0.003(4) -0.004(4)
C15 0.071(5) 0.044(4) 0.062(5) -0.010(4) 0.013(4) -0.002(4)
C57 0.082(6) 0.047(4) 0.070(5) -0.004(4) 0.003(5) 0.000(4)
C39 0.083(6) 0.045(4) 0.064(5) -0.005(4) 0.000(5) 0.013(4)
C56 0.070(5) 0.046(4) 0.068(5) -0.002(4) 0.009(4) -0.005(4)
C50 0.068(6) 0.055(5) 0.062(5) 0.000(4) -0.004(4) 0.003(4)
C38 0.069(6) 0.058(5) 0.070(6) -0.002(4) -0.002(5) -0.010(4)
C54 0.067(5) 0.055(5) 0.064(5) -0.018(4) 0.007(4) 0.000(4)
C69 0.077(6) 0.050(5) 0.078(6) -0.010(4) 0.023(5) -0.009(4)
C18 0.067(5) 0.048(5) 0.076(6) 0.001(4) -0.008(5) -0.004(4)
C63 0.064(5) 0.061(5) 0.067(5) -0.004(4) 0.016(4) -0.003(4)
C53 0.073(6) 0.049(5) 0.089(6) -0.010(4) 0.029(5) -0.001(4)
C40 0.065(6) 0.070(6) 0.079(6) -0.019(5) 0.005(5) 0.007(5)
C35 0.076(6) 0.072(6) 0.077(6) 0.008(5) 0.015(5) -0.016(5)
C52 0.102(8) 0.060(5) 0.087(7) -0.004(5) 0.035(6) -0.015(5)
C5 0.090(7) 0.073(6) 0.065(6) 0.010(5) 0.030(5) 0.021(5)
C51 0.066(6) 0.061(5) 0.088(6) -0.006(5) 0.024(5) -0.003(4)
C1 0.096(7) 0.066(5) 0.074(6) -0.020(5) 0.033(5) -0.028(5)
C17 0.074(6) 0.063(5) 0.061(5) 0.001(4) -0.007(4) 0.000(4)
C36 0.070(6) 0.068(6) 0.096(7) 0.005(5) 0.021(5) 0.002(5)
C62 0.071(6) 0.063(5) 0.075(6) 0.002(5) 0.006(5) -0.002(4)
C58 0.084(7) 0.058(5) 0.078(6) -0.004(4) 0.003(5) 0.000(5)
C44 0.078(7) 0.052(5) 0.085(6) -0.008(4) -0.007(5) 0.007(5)
C41 0.092(8) 0.076(6) 0.095(7) -0.015(5) 0.028(6) 0.011(6)
C37 0.074(6) 0.085(7) 0.090(7) 0.008(6) 0.021(5) -0.005(5)
C20 0.070(6) 0.060(5) 0.075(6) -0.027(5) -0.017(5) 0.014(5)
C42 0.069(7) 0.080(7) 0.118(9) -0.006(6) -0.003(7) 0.021(5)
C68 0.074(6) 0.070(6) 0.088(7) -0.008(5) 0.018(5) -0.004(5)
C10 0.093(7) 0.062(5) 0.063(5) -0.014(4) -0.002(5) -0.013(5)
C75 0.078(7) 0.083(7) 0.076(6) 0.003(5) 0.021(5) -0.002(5)
C25 0.066(6) 0.097(7) 0.080(7) -0.025(6) -0.006(5) 0.006(5)
C43 0.098(9) 0.065(6) 0.101(8) -0.014(6) -0.001(7) 0.020(6)
C19 0.071(6) 0.060(5) 0.072(6) -0.011(4) -0.018(5) 0.004(4)
C45 0.079(5) 0.081(5) 0.070(5) -0.010(4) 0.005(4) 0.014(4)
C82 0.081(7) 0.057(5) 0.131(9) 0.014(6) 0.039(6) 0.004(5)
C76 0.074(6) 0.068(6) 0.082(6) -0.012(5) 0.020(5) -0.012(5)
C67 0.088(7) 0.079(7) 0.098(7) -0.026(6) 0.034(6) -0.013(6)
C61 0.113(9) 0.077(6) 0.076(7) 0.011(5) 0.014(6) 0.016(6)
C64 0.111(8) 0.059(6) 0.083(7) -0.002(5) 0.027(6) 0.002(5)
C60 0.137(11) 0.093(8) 0.061(6) -0.003(6) -0.004(7) 0.014(7)
C59 0.101(8) 0.082(7) 0.071(6) 0.000(5) -0.017(6) 0.009(6)
C86 0.094(8) 0.082(7) 0.156(11) 0.038(7) 0.054(8) 0.012(6)
C71 0.098(8) 0.071(6) 0.115(8) -0.005(6) 0.038(7) 0.000(6)
C74 0.105(9) 0.086(7) 0.071(6) 0.002(5) -0.002(6) -0.039(6)
C83 0.156(11) 0.055(6) 0.134(10) -0.003(6) 0.060(9) 0.010(7)
C26 0.059(6) 0.063(6) 0.076(6) -0.004(5) -0.001(5) 0.001(5)
C65 0.120(9) 0.077(7) 0.090(8) -0.019(6) 0.008(7) 0.011(6)
C66 0.116(9) 0.065(6) 0.118(10) 0.002(6) 0.039(8) 0.009(6)
C72 0.062(6) 0.091(8) 0.144(11) 0.002(8) 0.003(7) -0.023(6)
C48 0.091(7) 0.083(7) 0.094(7) 0.009(6) 0.009(6) 0.011(6)
C73 0.084(8) 0.085(7) 0.088(7) 0.005(6) -0.005(6) -0.016(6)
C24 0.091(8) 0.124(10) 0.099(8) -0.045(8) -0.002(7) -0.014(7)
C21 0.075(7) 0.091(7) 0.108(9) -0.033(7) -0.006(6) 0.020(6)
C22 0.096(9) 0.135(11) 0.122(10) -0.071(9) -0.011(8) 0.031(8)
C27 0.071(6) 0.074(6) 0.071(6) 0.005(5) 0.001(5) 0.007(5)
C7 0.122(9) 0.094(8) 0.080(7) 0.002(6) 0.005(6) 0.001(7)
C23 0.057(7) 0.167(13) 0.159(12) -0.055(11) 0.003(7) -0.006(8)
C9 0.115(10) 0.095(8) 0.127(10) 0.001(8) 0.009(8) -0.011(7)
C31 0.088(7) 0.080(6) 0.083(6) 0.006(6) 0.009(6) 0.004(6)
C77 0.099(8) 0.091(8) 0.081(7) 0.007(6) 0.013(7) 0.011(7)
C84 0.176(15) 0.095(9) 0.173(15) -0.010(10) 0.088(13) 0.006(10)
C80 0.126(8) 0.122(7) 0.112(7) -0.007(6) 0.013(6) -0.003(7)
C8 0.150(12) 0.101(9) 0.101(9) 0.006(7) 0.026(8) 0.000(8)
C81 0.121(9) 0.108(8) 0.109(8) -0.002(7) 0.013(7) -0.011(7)
C47 0.085(7) 0.084(7) 0.092(7) -0.002(6) 0.011(6) 0.001(6)
C79 0.126(8) 0.124(7) 0.102(7) 0.002(6) 0.015(6) 0.003(7)
C85 0.191(17) 0.095(10) 0.219(19) 0.022(11) 0.023(15) 0.042(11)
C28 0.105(7) 0.103(7) 0.096(7) 0.009(6) 0.001(6) 0.004(6)
C29 0.111(7) 0.107(7) 0.089(7) 0.006(6) 0.006(6) 0.007(6)
C30 0.113(7) 0.103(7) 0.094(7) 0.014(6) 0.009(6) 0.000(6)
C49A 0.079(6) 0.077(6) 0.079(6) 0.011(6) 0.005(6) 0.001(6)
C78 0.122(7) 0.109(7) 0.099(7) 0.007(6) 0.017(6) 0.009(6)
C46 0.077(7) 0.085(7) 0.079(7) 0.012(6) 0.009(6) -0.007(6)
C46A 0.085(8) 0.091(8) 0.099(8) -0.006(7) 0.012(7) -0.001(7)
C49 0.092(8) 0.093(8) 0.086(8) 0.000(7) 0.017(7) 0.007(7)
C47A 0.101(8) 0.101(8) 0.108(8) -0.002(7) 0.016(7) 0.005(7)
C48A 0.096(8) 0.090(8) 0.097(8) 0.004(7) 0.007(7) 0.012(7)
C81A 0.104(10) 0.103(9) 0.101(9) -0.006(7) 0.023(7) 0.001(8)
C80A 0.111(8) 0.114(8) 0.106(8) -0.006(7) 0.017(7) 0.001(7)
C79A 0.119(8) 0.122(8) 0.110(8) 0.001(7) 0.019(7) 0.002(7)
C78A 0.126(9) 0.126(8) 0.119(8) 0.008(7) 0.024(7) -0.005(7)
C77A 0.116(9) 0.114(9) 0.105(9) 0.010(7) 0.016(7) -0.005(8)
C31A 0.083(8) 0.086(8) 0.087(8) 0.003(7) 0.012(7) 0.003(7)
C30A 0.099(8) 0.100(8) 0.098(8) 0.008(7) 0.015(7) 0.000(7)
C29A 0.098(8) 0.099(9) 0.096(8) 0.006(7) 0.011(7) 0.000(7)
C28A 0.084(8) 0.091(8) 0.084(8) 0.003(7) 0.013(7) 0.005(7)
C27A 0.075(9) 0.082(9) 0.077(9) -0.001(7) 0.012(7) 0.003(8)
C26A 0.072(8) 0.077(8) 0.079(8) -0.001(7) 0.009(7) 0.005(7)

loop_
_atom_type_symbol
_atom_type_description
_atom_type_scat_dispersion_real
_atom_type_scat_dispersion_imag
_atom_type_scat_source
C C 0.0033 0.0016 'International Tables Vol C Tables 4.2.6.8 and 6.1.1.4'
H H 0.0000 0.0000 'International Tables Vol C Tables 4.2.6.8 and 6.1.1.4'
Cl Cl 0.1484 0.1585 'International Tables Vol C Tables 4.2.6.8 and 6.1.1.4'
Co Co 0.3494 0.9721 'International Tables Vol C Tables 4.2.6.8 and 6.1.1.4'
N N 0.0061 0.0033 'International Tables Vol C Tables 4.2.6.8 and 6.1.1.4'

loop_
_geom_angle_atom_site_label_1
_geom_angle_atom_site_label_2
_geom_angle_atom_site_label_3
_geom_angle
_geom_angle_site_symmetry_1
_geom_angle_site_symmetry_3
_geom_angle_publ_flag
Cl1 Co1 Cl2 113.42(9) . . ?
N3 Co1 Cl1 99.90(19) . . ?
N3 Co1 Cl2 95.97(18) . . ?
N3 Co1 N1 142.5(2) . . ?
N1 Co1 Cl1 98.92(17) . . ?
N1 Co1 Cl2 105.83(17) . . ?
N2 Co1 Cl1 152.51(19) . . ?
N2 Co1 Cl2 94.01(18) . . ?
N2 Co1 N3 74.2(2) . . ?
N2 Co1 N1 74.1(2) . . ?
C11 N3 Co1 115.6(5) . . ?
C11 N3 C50 124.3(7) . . ?
C50 N3 Co1 119.9(5) . . ?
C2 N1 Co1 115.9(5) . . ?
C2 N1 C13 121.6(7) . . ?
C13 N1 Co1 122.4(5) . . ?
C12 N2 Co1 118.6(5) . . ?
C3 N2 Co1 120.9(5) . . ?
C3 N2 C12 120.0(7) . . ?
C13 C14 C15 117.7(7) . . ?
C13 C14 C45 122.1(7) . . ?
C15 C14 C45 120.2(7) . . ?
C34 C33 C32 120.9(8) . . ?
C38 C33 C34 118.5(8) . . ?
C38 C33 C32 120.6(8) . . ?
N1 C2 C3 116.2(7) . . ?
N1 C2 C1 126.7(7) . . ?
C1 C2 C3 117.0(7) . . ?
C14 C13 N1 120.8(7) . . ?
C14 C13 C18 121.1(7) . . ?
C18 C13 N1 118.2(7) . . ?
N3 C11 C12 114.8(7) . . ?
N3 C11 C10 125.1(8) . . ?
C12 C11 C10 120.0(7) . . ?
N2 C12 C11 113.3(7) . . ?
N2 C12 C6 120.3(8) . . ?
C6 C12 C11 126.2(7) . . ?
N2 C3 C2 111.1(7) . . ?
N2 C3 C4 123.8(7) . . ?
C4 C3 C2 125.0(7) . . ?
C3 C4 H4 121.5 . . ?
C5 C4 C3 117.1(8) . . ?
C5 C4 H4 121.5 . . ?
C33 C34 H34 120.6 . . ?
C35 C34 C33 118.7(8) . . ?
C35 C34 H34 120.6 . . ?
C12 C6 C7 126.2(9) . . ?
C5 C6 C12 115.9(7) . . ?
C5 C6 C7 118.0(8) . . ?
C75 C70 C69 124.5(8) . . ?
C75 C70 C71 113.9(9) . . ?
C71 C70 C69 121.6(9) . . ?
C50 C55 C56 116.6(7) . . ?
C54 C55 C56 124.2(7) . . ?
C54 C55 C50 119.1(8) . . ?
C33 C32 H32 105.3 . . ?
C33 C32 C16 114.6(7) . . ?
C33 C32 C39 114.1(7) . . ?
C16 C32 H32 105.3 . . ?
C16 C32 C39 111.2(7) . . ?
C39 C32 H32 105.3 . . ?
C15 C16 C32 124.0(7) . . ?
C15 C16 C17 116.7(7) . . ?
C17 C16 C32 119.1(7) . . ?
C14 C15 H15 118.5 . . ?
C16 C15 C14 123.0(7) . . ?
C16 C15 H15 118.5 . . ?
C62 C57 C56 119.9(8) . . ?
C58 C57 C56 122.8(9) . . ?
C58 C57 C62 117.3(8) . . ?
C40 C39 C32 121.5(8) . . ?
C44 C39 C32 120.1(9) . . ?
C44 C39 C40 118.3(9) . . ?
C55 C56 H56 105.7 . . ?
C57 C56 C55 110.0(6) . . ?
C57 C56 H56 105.7 . . ?
C63 C56 C55 117.6(7) . . ?
C63 C56 C57 111.2(7) . . ?
C63 C56 H56 105.7 . . ?
C55 C50 N3 119.0(7) . . ?
C55 C50 C51 121.2(8) . . ?
C51 C50 N3 119.7(7) . . ?
C33 C38 H38 119.3 . . ?
C37 C38 C33 121.4(9) . . ?
C37 C38 H38 119.3 . . ?
C55 C54 H54 118.5 . . ?
C55 C54 C53 122.9(8) . . ?
C53 C54 H54 118.5 . . ?
C70 C69 H69 106.1 . . ?
C70 C69 C76 111.0(7) . . ?
C53 C69 C70 115.5(7) . . ?
C53 C69 H69 106.1 . . ?
C53 C69 C76 111.5(7) . . ?
C76 C69 H69 106.1 . . ?
C13 C18 C19 119.4(7) . . ?
C17 C18 C13 118.0(8) . . ?
C17 C18 C19 122.4(7) . . ?
C68 C63 C56 119.4(8) . . ?
C68 C63 C64 118.1(8) . . ?
C64 C63 C56 121.8(8) . . ?
C54 C53 C69 122.3(8) . . ?
C52 C53 C54 116.3(8) . . ?
C52 C53 C69 121.4(8) . . ?
C39 C40 H40 118.8 . . ?
C39 C40 C41 122.3(9) . . ?
C41 C40 H40 118.8 . . ?
C34 C35 H35 119.1 . . ?
C36 C35 C34 121.8(9) . . ?
C36 C35 H35 119.1 . . ?
C53 C52 H52 118.2 . . ?
C53 C52 C51 123.6(9) . . ?
C51 C52 H52 118.2 . . ?
C4 C5 C6 122.7(8) . . ?
C4 C5 H5 118.6 . . ?
C6 C5 H5 118.6 . . ?
C50 C51 C52 116.7(8) . . ?
C50 C51 C82 124.5(8) . . ?
C52 C51 C82 118.8(8) . . ?
C2 C1 H1A 109.5 . . ?
C2 C1 H1B 109.5 . . ?
C2 C1 H1C 109.5 . . ?
H1A C1 H1B 109.5 . . ?
H1A C1 H1C 109.5 . . ?
H1B C1 H1C 109.5 . . ?
C16 C17 H17 118.3 . . ?
C18 C17 C16 123.4(8) . . ?
C18 C17 H17 118.3 . . ?
C35 C36 H36 120.3 . . ?
C35 C36 C37 119.5(9) . . ?
C37 C36 H36 120.3 . . ?
C57 C62 H62 119.7 . . ?
C61 C62 C57 120.6(9) . . ?
C61 C62 H62 119.7 . . ?
C57 C58 H58 118.4 . . ?
C59 C58 C57 123.2(10) . . ?
C59 C58 H58 118.4 . . ?
C39 C44 H44 120.2 . . ?
C39 C44 C43 119.5(10) . . ?
C43 C44 H44 120.2 . . ?
C40 C41 H41 120.3 . . ?
C40 C41 C42 119.3(10) . . ?
C42 C41 H41 120.3 . . ?
C38 C37 C36 120.1(9) . . ?
C38 C37 H37 120.0 . . ?
C36 C37 H37 120.0 . . ?
C25 C20 C19 122.2(8) . . ?
C21 C20 C25 116.3(11) . . ?
C21 C20 C19 121.4(9) . . ?
C41 C42 H42 121.8 . . ?
C43 C42 C41 116.4(11) . . ?
C43 C42 H42 121.8 . . ?
C63 C68 H68 119.6 . . ?
C63 C68 C67 120.8(9) . . ?
C67 C68 H68 119.6 . . ?
C11 C10 H10A 109.4 . . ?
C11 C10 H10B 109.4 . . ?
C11 C10 C9 111.0(8) . . ?
H10A C10 H10B 108.0 . . ?
C9 C10 H10A 109.4 . . ?
C9 C10 H10B 109.4 . . ?
C70 C75 H75 118.5 . . ?
C70 C75 C74 123.0(10) . . ?
C74 C75 H75 118.5 . . ?
C20 C25 H25 118.3 . . ?
C24 C25 C20 123.4(10) . . ?
C24 C25 H25 118.3 . . ?
C44 C43 H43 118.0 . . ?
C42 C43 C44 124.0(11) . . ?
C42 C43 H43 118.0 . . ?
C18 C19 H19 105.8 . . ?
C18 C19 H19A 109.0 . . ?
C18 C19 C26 108.9(8) . . ?
C18 C19 C26A 124.6(15) . . ?
C20 C19 C18 110.1(7) . . ?
C20 C19 H19 105.8 . . ?
C20 C19 H19A 109.0 . . ?
C20 C19 C26 119.5(8) . . ?
C20 C19 C26A 93.3(14) . . ?
C26 C19 H19 105.8 . . ?
C26A C19 H19A 109.0 . . ?
C14 C45 H45 103.7 . . ?
C14 C45 H45A 106.5 . . ?
C14 C45 C49A 117.8(8) . . ?
C14 C45 C46A 106.2(10) . . ?
C14 C45 C49 122.1(11) . . ?
C49A C45 H45 103.7 . . ?
C46 C45 C14 121.1(8) . . ?
C46 C45 H45 103.7 . . ?
C46 C45 C49A 104.5(9) . . ?
C46A C45 H45A 106.5 . . ?
C49 C45 H45A 106.5 . . ?
C49 C45 C46A 108.1(14) . . ?
C51 C82 H82 108.3 . . ?
C86 C82 C51 112.7(9) . . ?
C86 C82 H82 108.3 . . ?
C83 C82 C51 114.1(9) . . ?
C83 C82 H82 108.3 . . ?
C83 C82 C86 104.9(8) . . ?
C77 C76 C69 121.4(10) . . ?
C81 C76 C69 122.1(14) . . ?
C81 C76 C77 112.3(16) . . ?
C81A C76 C69 119.3(16) . . ?
C81A C76 C77A 108(2) . . ?
C77A C76 C69 120.4(14) . . ?
C68 C67 H67 120.4 . . ?
C66 C67 C68 119.3(10) . . ?
C66 C67 H67 120.4 . . ?
C62 C61 H61 120.3 . . ?
C62 C61 C60 119.3(10) . . ?
C60 C61 H61 120.3 . . ?
C63 C64 H64 118.7 . . ?
C63 C64 C65 122.6(10) . . ?
C65 C64 H64 118.7 . . ?
C61 C60 H60 119.8 . . ?
C59 C60 C61 120.5(10) . . ?
C59 C60 H60 119.8 . . ?
C58 C59 C60 119.0(10) . . ?
C58 C59 H59 120.5 . . ?
C60 C59 H59 120.5 . . ?
C82 C86 H86A 111.6 . . ?
C82 C86 H86B 111.6 . . ?
C82 C86 C85 100.9(11) . . ?
H86A C86 H86B 109.4 . . ?
C85 C86 H86A 111.6 . . ?
C85 C86 H86B 111.6 . . ?
C70 C71 H71 117.9 . . ?
C72 C71 C70 124.2(11) . . ?
C72 C71 H71 117.9 . . ?
C75 C74 H74 119.6 . . ?
C73 C74 C75 120.8(11) . . ?
C73 C74 H74 119.6 . . ?
C82 C83 H83A 110.8 . . ?
C82 C83 H83B 110.8 . . ?
C82 C83 C84 105.0(11) . . ?
H83A C83 H83B 108.8 . . ?
C84 C83 H83A 110.8 . . ?
C84 C83 H83B 110.8 . . ?
C27 C26 C19 120.5(9) . . ?
C31 C26 C19 123.6(9) . . ?
C31 C26 C27 115.9(10) . . ?
C64 C65 H65 120.0 . . ?
C66 C65 C64 120.1(11) . . ?
C66 C65 H65 120.0 . . ?
C67 C66 H66 120.5 . . ?
C65 C66 C67 119.0(10) . . ?
C65 C66 H66 120.5 . . ?
C71 C72 H72 120.5 . . ?
C71 C72 C73 119.1(11) . . ?
C73 C72 H72 120.5 . . ?
H48A C48 H48B 108.8 . . ?
C47 C48 H48A 110.7 . . ?
C47 C48 H48B 110.7 . . ?
C49A C48 H48A 110.7 . . ?
C49A C48 H48B 110.7 . . ?
C49A C48 C47 105.3(13) . . ?
C74 C73 C72 119.0(10) . . ?
C74 C73 H73 120.5 . . ?
C72 C73 H73 120.5 . . ?
C25 C24 H24 120.3 . . ?
C25 C24 C23 119.4(11) . . ?
C23 C24 H24 120.3 . . ?
C20 C21 H21 119.3 . . ?
C20 C21 C22 121.3(11) . . ?
C22 C21 H21 119.3 . . ?
C21 C22 H22 119.1 . . ?
C23 C22 C21 121.8(11) . . ?
C23 C22 H22 119.1 . . ?
C26 C27 H27 118.2 . . ?
C28 C27 C26 123.5(13) . . ?
C28 C27 H27 118.2 . . ?
C6 C7 H7A 108.3 . . ?
C6 C7 H7B 108.3 . . ?
C6 C7 C8 116.1(9) . . ?
H7A C7 H7B 107.4 . . ?
C8 C7 H7A 108.3 . . ?
C8 C7 H7B 108.3 . . ?
C24 C23 C22 117.8(14) . . ?
C24 C23 H23 121.1 . . ?
C22 C23 H23 121.1 . . ?
C10 C9 H9A 108.1 . . ?
C10 C9 H9B 108.1 . . ?
C10 C9 C8 116.9(10) . . ?
H9A C9 H9B 107.3 . . ?
C8 C9 H9A 108.1 . . ?
C8 C9 H9B 108.1 . . ?
C26 C31 H31 118.4 . . ?
C26 C31 C30 123.3(13) . . ?
C30 C31 H31 118.4 . . ?
C76 C77 H77 119.6 . . ?
C78 C77 C76 120.7(17) . . ?
C78 C77 H77 119.6 . . ?
C83 C84 H84A 111.1 . . ?
C83 C84 H84B 111.1 . . ?
C83 C84 C85 103.2(11) . . ?
H84A C84 H84B 109.1 . . ?
C85 C84 H84A 111.1 . . ?
C85 C84 H84B 111.1 . . ?
C81 C80 H80 119.6 . . ?
C79 C80 H80 119.6 . . ?
C79 C80 C81 121(3) . . ?
C7 C8 C9 114.4(10) . . ?
C7 C8 H8A 108.6 . . ?
C7 C8 H8B 108.6 . . ?
C9 C8 H8A 108.6 . . ?
C9 C8 H8B 108.6 . . ?
H8A C8 H8B 107.6 . . ?
C76 C81 C80 124(2) . . ?
C76 C81 H81 118.1 . . ?
C80 C81 H81 118.1 . . ?
C48 C47 H47A 110.4 . . ?
C48 C47 H47B 110.4 . . ?
C48 C47 C46 106.7(12) . . ?
H47A C47 H47B 108.6 . . ?
C46 C47 H47A 110.4 . . ?
C46 C47 H47B 110.4 . . ?
C80 C79 H79 119.3 . . ?
C80 C79 C78 121(3) . . ?
C78 C79 H79 119.3 . . ?
C86 C85 C84 109.0(12) . . ?
C86 C85 H85A 109.9 . . ?
C86 C85 H85B 109.9 . . ?
C84 C85 H85A 109.9 . . ?
C84 C85 H85B 109.9 . . ?
H85A C85 H85B 108.3 . . ?
C27 C28 H28 121.4 . . ?
C29 C28 C27 117.2(15) . . ?
C29 C28 H28 121.4 . . ?
C28 C29 H29 118.6 . . ?
C28 C29 C30 122.8(15) . . ?
C30 C29 H29 118.6 . . ?
C31 C30 H30 121.4 . . ?
C29 C30 C31 117.2(14) . . ?
C29 C30 H30 121.4 . . ?
C45 C49A H49A 110.8 . . ?
C45 C49A H49B 110.8 . . ?
C48 C49A C45 105.0(12) . . ?
C48 C49A H49A 110.8 . . ?
C48 C49A H49B 110.8 . . ?
H49A C49A H49B 108.8 . . ?
C77 C78 C79 116(2) . . ?
C77 C78 H78 122.0 . . ?
C79 C78 H78 122.0 . . ?
C45 C46 C47 107.4(10) . . ?
C45 C46 H46A 110.2 . . ?
C45 C46 H46B 110.2 . . ?
C47 C46 H46A 110.2 . . ?
C47 C46 H46B 110.2 . . ?
H46A C46 H46B 108.5 . . ?
C45 C46A H46C 111.0 . . ?
C45 C46A H46D 111.0 . . ?
H46C C46A H46D 109.0 . . ?
C47A C46A C45 104.0(17) . . ?
C47A C46A H46C 111.0 . . ?
C47A C46A H46D 111.0 . . ?
C45 C49 H49C 112.0 . . ?
C45 C49 H49D 112.0 . . ?
C45 C49 C48A 98.8(18) . . ?
H49C C49 H49D 109.7 . . ?
C48A C49 H49C 112.0 . . ?
C48A C49 H49D 112.0 . . ?
C46A C47A H47C 111.4 . . ?
C46A C47A H47D 111.4 . . ?
C46A C47A C48A 102(2) . . ?
H47C C47A H47D 109.2 . . ?
C48A C47A H47C 111.4 . . ?
C48A C47A H47D 111.4 . . ?
C49 C48A C47A 114(2) . . ?
C49 C48A H48C 108.8 . . ?
C49 C48A H48D 108.8 . . ?
C47A C48A H48C 108.8 . . ?
C47A C48A H48D 108.8 . . ?
H48C C48A H48D 107.7 . . ?
C76 C81A H81A 118.7 . . ?
C80A C81A C76 123(3) . . ?
C80A C81A H81A 118.7 . . ?
C81A C80A H80A 118.5 . . ?
C79A C80A C81A 123(4) . . ?
C79A C80A H80A 118.5 . . ?
C80A C79A H79A 129.6 . . ?
C78A C79A C80A 101(3) . . ?
C78A C79A H79A 129.6 . . ?
C79A C78A H78A 115.5 . . ?
C79A C78A C77A 129(3) . . ?
C77A C78A H78A 115.5 . . ?
C76 C77A H77A 122.0 . . ?
C78A C77A C76 116(3) . . ?
C78A C77A H77A 122.0 . . ?
C30A C31A H31A 116.9 . . ?
C26A C31A H31A 116.9 . . ?
C26A C31A C30A 126(3) . . ?
C31A C30A H30A 124.3 . . ?
C31A C30A C29A 111(3) . . ?
C29A C30A H30A 124.3 . . ?
C30A C29A H29A 117.4 . . ?
C30A C29A C28A 125(3) . . ?
C28A C29A H29A 117.4 . . ?
C29A C28A H28A 120.3 . . ?
C29A C28A C27A 119(3) . . ?
C27A C28A H28A 120.3 . . ?
C28A C27A H27A 121.2 . . ?
C26A C27A C28A 118(3) . . ?
C26A C27A H27A 121.2 . . ?
C31A C26A C19 108.8(18) . . ?
C31A C26A C27A 119(2) . . ?
C27A C26A C19 132(2) . . ?

loop_
_geom_bond_atom_site_label_1
_geom_bond_atom_site_label_2
_geom_bond_distance
_geom_bond_site_symmetry_2
_geom_bond_publ_flag
Co1 Cl1 2.258(2) . ?
Co1 Cl2 2.289(2) . ?
Co1 N3 2.179(6) . ?
Co1 N1 2.207(6) . ?
Co1 N2 2.057(6) . ?
N3 C11 1.297(9) . ?
N3 C50 1.420(10) . ?
N1 C2 1.243(9) . ?
N1 C13 1.445(9) . ?
N2 C12 1.350(9) . ?
N2 C3 1.310(9) . ?
C14 C13 1.381(10) . ?
C14 C15 1.406(10) . ?
C14 C45 1.527(11) . ?
C33 C34 1.400(11) . ?
C33 C32 1.503(11) . ?
C33 C38 1.382(12) . ?
C2 C3 1.545(10) . ?
C2 C1 1.524(11) . ?
C13 C18 1.415(11) . ?
C11 C12 1.478(11) . ?
C11 C10 1.501(11) . ?
C12 C6 1.420(11) . ?
C3 C4 1.359(11) . ?
C4 H4 0.9300 . ?
C4 C5 1.354(12) . ?
C34 H34 0.9300 . ?
C34 C35 1.395(12) . ?
C6 C5 1.388(12) . ?
C6 C7 1.461(12) . ?
C70 C69 1.507(12) . ?
C70 C75 1.386(12) . ?
C70 C71 1.400(13) . ?
C55 C56 1.538(11) . ?
C55 C50 1.391(11) . ?
C55 C54 1.372(11) . ?
C32 H32 0.9800 . ?
C32 C16 1.507(10) . ?
C32 C39 1.530(12) . ?
C16 C15 1.383(11) . ?
C16 C17 1.384(11) . ?
C15 H15 0.9300 . ?
C57 C56 1.531(11) . ?
C57 C62 1.415(12) . ?
C57 C58 1.371(12) . ?
C39 C40 1.382(12) . ?
C39 C44 1.379(12) . ?
C56 H56 0.9800 . ?
C56 C63 1.522(11) . ?
C50 C51 1.412(11) . ?
C38 H38 0.9300 . ?
C38 C37 1.363(12) . ?
C54 H54 0.9300 . ?
C54 C53 1.414(11) . ?
C69 H69 0.9800 . ?
C69 C53 1.505(11) . ?
C69 C76 1.519(12) . ?
C18 C17 1.374(11) . ?
C18 C19 1.510(12) . ?
C63 C68 1.357(12) . ?
C63 C64 1.372(12) . ?
C53 C52 1.377(12) . ?
C40 H40 0.9300 . ?
C40 C41 1.401(13) . ?
C35 H35 0.9300 . ?
C35 C36 1.345(12) . ?
C52 H52 0.9300 . ?
C52 C51 1.419(12) . ?
C5 H5 0.9300 . ?
C51 C82 1.538(12) . ?
C1 H1A 0.9600 . ?
C1 H1B 0.9600 . ?
C1 H1C 0.9600 . ?
C17 H17 0.9300 . ?
C36 H36 0.9300 . ?
C36 C37 1.385(13) . ?
C62 H62 0.9300 . ?
C62 C61 1.384(12) . ?
C58 H58 0.9300 . ?
C58 C59 1.366(12) . ?
C44 H44 0.9300 . ?
C44 C43 1.386(14) . ?
C41 H41 0.9300 . ?
C41 C42 1.418(14) . ?
C37 H37 0.9300 . ?
C20 C25 1.404(13) . ?
C20 C19 1.490(13) . ?
C20 C21 1.363(13) . ?
C42 H42 0.9300 . ?
C42 C43 1.379(15) . ?
C68 H68 0.9300 . ?
C68 C67 1.435(12) . ?
C10 H10A 0.9700 . ?
C10 H10B 0.9700 . ?
C10 C9 1.535(15) . ?
C75 H75 0.9300 . ?
C75 C74 1.390(13) . ?
C25 H25 0.9300 . ?
C25 C24 1.381(15) . ?
C43 H43 0.9300 . ?
C19 H19 0.9800 . ?
C19 H19A 0.9800 . ?
C19 C26 1.560(8) . ?
C19 C26A 1.535(10) . ?
C45 H45 0.9800 . ?
C45 H45A 0.9800 . ?
C45 C49A 1.550(9) . ?
C45 C46 1.516(9) . ?
C45 C46A 1.545(10) . ?
C45 C49 1.528(10) . ?
C82 H82 0.9800 . ?
C82 C86 1.533(14) . ?
C82 C83 1.521(14) . ?
C76 C77 1.45(2) . ?
C76 C81 1.38(2) . ?
C76 C81A 1.392(10) . ?
C76 C77A 1.394(10) . ?
C67 H67 0.9300 . ?
C67 C66 1.414(14) . ?
C61 H61 0.9300 . ?
C61 C60 1.391(15) . ?
C64 H64 0.9300 . ?
C64 C65 1.407(13) . ?
C60 H60 0.9300 . ?
C60 C59 1.379(15) . ?
C59 H59 0.9300 . ?
C86 H86A 0.9700 . ?
C86 H86B 0.9700 . ?
C86 C85 1.559(18) . ?
C71 H71 0.9300 . ?
C71 C72 1.367(14) . ?
C74 H74 0.9300 . ?
C74 C73 1.344(14) . ?
C83 H83A 0.9700 . ?
C83 H83B 0.9700 . ?
C83 C84 1.534(17) . ?
C26 C27 1.395(9) . ?
C26 C31 1.393(9) . ?
C65 H65 0.9300 . ?
C65 C66 1.346(14) . ?
C66 H66 0.9300 . ?
C72 H72 0.9300 . ?
C72 C73 1.397(15) . ?
C48 H48A 0.9700 . ?
C48 H48B 0.9700 . ?
C48 C47 1.538(10) . ?
C48 C49A 1.528(10) . ?
C73 H73 0.9300 . ?
C24 H24 0.9300 . ?
C24 C23 1.383(16) . ?
C21 H21 0.9300 . ?
C21 C22 1.392(18) . ?
C22 H22 0.9300 . ?
C22 C23 1.389(18) . ?
C27 H27 0.9300 . ?
C27 C28 1.389(9) . ?
C7 H7A 0.9700 . ?
C7 H7B 0.9700 . ?
C7 C8 1.477(15) . ?
C23 H23 0.9300 . ?
C9 H9A 0.9700 . ?
C9 H9B 0.9700 . ?
C9 C8 1.583(16) . ?
C31 H31 0.9300 . ?
C31 C30 1.395(9) . ?
C77 H77 0.9300 . ?
C77 C78 1.41(2) . ?
C84 H84A 0.9700 . ?
C84 H84B 0.9700 . ?
C84 C85 1.56(2) . ?
C80 H80 0.9300 . ?
C80 C81 1.41(3) . ?
C80 C79 1.24(3) . ?
C8 H8A 0.9700 . ?
C8 H8B 0.9700 . ?
C81 H81 0.9300 . ?
C47 H47A 0.9700 . ?
C47 H47B 0.9700 . ?
C47 C46 1.545(9) . ?
C79 H79 0.9300 . ?
C79 C78 1.46(3) . ?
C85 H85A 0.9700 . ?
C85 H85B 0.9700 . ?
C28 H28 0.9300 . ?
C28 C29 1.383(10) . ?
C29 H29 0.9300 . ?
C29 C30 1.384(9) . ?
C30 H30 0.9300 . ?
C49A H49A 0.9700 . ?
C49A H49B 0.9700 . ?
C78 H78 0.9300 . ?
C46 H46A 0.9700 . ?
C46 H46B 0.9700 . ?
C46A H46C 0.9700 . ?
C46A H46D 0.9700 . ?
C46A C47A 1.537(10) . ?
C49 H49C 0.9700 . ?
C49 H49D 0.9700 . ?
C49 C48A 1.533(10) . ?
C47A H47C 0.9700 . ?
C47A H47D 0.9700 . ?
C47A C48A 1.547(10) . ?
C48A H48C 0.9700 . ?
C48A H48D 0.9700 . ?
C81A H81A 0.9300 . ?
C81A C80A 1.391(10) . ?
C80A H80A 0.9300 . ?
C80A C79A 1.389(10) . ?
C79A H79A 0.9300 . ?
C79A C78A 1.385(10) . ?
C78A H78A 0.9300 . ?
C78A C77A 1.387(10) . ?
C77A H77A 0.9300 . ?
C31A H31A 0.9300 . ?
C31A C30A 1.389(10) . ?
C31A C26A 1.388(10) . ?
C30A H30A 0.9300 . ?
C30A C29A 1.390(10) . ?
C29A H29A 0.9300 . ?
C29A C28A 1.391(10) . ?
C28A H28A 0.9300 . ?
C28A C27A 1.392(10) . ?
C27A H27A 0.9300 . ?
C27A C26A 1.391(10) . ?
